data_4316396
loop_
_publ_author_name
'Andreas F. Rausch'
'Uwe V. Monkowius'
'Manfred Zabel'
'Hartmut Yersin'

_publ_contact_author_address
; Johannes Kepler Universit\"at Linz
Institut f\"ur Anorganische Chemie
Altenbergerstr. 69
4040 Linz
Austria
;
_publ_contact_author_email uwe.monkowius@jku.at
_publ_contact_author_fax +43-732-24689681
_publ_contact_author_name ' Uwe Monkowius'
_publ_contact_author_phone +43-732-24688814
_publ_section_title
;
 Bright Sky-Blue Phosphorescence of [n-Bu4N][Pt(4,6-dFppy)(CN)2]:
 Synthesis, Crystal Structure, and Detailed Photophysical Studies
;
_journal_name_full 'Inorganic Chemistry'
_journal_page_first 7818
_journal_page_last 7825
_journal_paper_doi 10.1021/ic100851b
_journal_volume 49
_journal_year 2010
_chemical_absolute_configuration ad
_chemical_compound_source 'see text'
_chemical_formula_moiety 'C16 H36 N, C13 H6 F2 N3 Pt'
_chemical_formula_structural '(C16 H36 N 1+), (C13 H6 F2 N3 Pt 1-)'
_chemical_formula_sum 'C29 H42 F2 N4 Pt'
_chemical_formula_weight 679.75
_chemical_name_systematic ' ?'
_space_group_IT_number 33
_symmetry_cell_setting orthorhombic
_symmetry_Int_Tables_number 33
_symmetry_space_group_name_Hall 'P 2c -2n'
_symmetry_space_group_name_H-M 'P n a 21'
_atom_sites_solution_hydrogens geom
_atom_sites_solution_primary direct
_atom_sites_solution_secondary difmap
_cell_angle_alpha 90
_cell_angle_beta 90
_cell_angle_gamma 90
_cell_formula_units_Z 4
_cell_length_a 19.6771(17)
_cell_length_b 8.1679(5)
_cell_length_c 18.4252(12)
_cell_measurement_reflns_used 8000
_cell_measurement_temperature 123
_cell_measurement_theta_max 25.79
_cell_measurement_theta_min 2.07
_cell_volume 2961.3(4)
_computing_cell_refinement 'STOE (1998)'
_computing_data_collection 'STOE (1998)'
_computing_data_reduction 'STOE (1998)'
_computing_molecular_graphics 'PLATON (Spek, 1990)'
_computing_publication_material 'PLATON (Spek, 2003)'
_computing_structure_refinement 'SHELXL-97 (Sheldrick, 1997)'
_computing_structure_solution 'SIR-97 (Altomare, 1993)'
_diffrn_ambient_temperature 123(1)
_diffrn_measured_fraction_theta_full 0.996
_diffrn_measured_fraction_theta_max 0.996
_diffrn_measurement_device_type 'STOE-IPDS diffractometer'
_diffrn_measurement_method rotation
_diffrn_radiation_monochromator graphite
_diffrn_radiation_source 'fine-focus sealed tube'
_diffrn_radiation_type 'Mo K\a'
_diffrn_radiation_wavelength 0.71073
_diffrn_reflns_av_R_equivalents 0.0334
_diffrn_reflns_av_sigmaI/netI 0.0196
_diffrn_reflns_limit_h_max 23
_diffrn_reflns_limit_h_min -24
_diffrn_reflns_limit_k_max 9
_diffrn_reflns_limit_k_min -9
_diffrn_reflns_limit_l_max 22
_diffrn_reflns_limit_l_min -22
_diffrn_reflns_number 30547
_diffrn_reflns_reduction_process ' ?'
_diffrn_reflns_theta_full 25.79
_diffrn_reflns_theta_max 25.79
_diffrn_reflns_theta_min 2.07
_diffrn_standards_decay_% 0
_diffrn_standards_interval_count 0
_diffrn_standards_interval_time 0
_diffrn_standards_number 0
_exptl_absorpt_coefficient_mu 4.774
_exptl_absorpt_correction_T_max 0.7574
_exptl_absorpt_correction_T_min 0.2459
_exptl_absorpt_correction_type analytical
_exptl_absorpt_process_details 'analytical from crystal shape (X-SHAPE, X-RED. STOE, 1996)'
_exptl_crystal_colour 'light yellow'
_exptl_crystal_density_diffrn 1.525
_exptl_crystal_density_method 'Not Measured'
_exptl_crystal_description platelike
_exptl_crystal_F_000 1360
_exptl_crystal_size_max 0.22
_exptl_crystal_size_mid 0.16
_exptl_crystal_size_min 0.07
_refine_diff_density_max 1.034
_refine_diff_density_min -0.294
_refine_diff_density_rms 0.081
_refine_ls_abs_structure_details 'Flack H.D. (1983), Acta Cryst. A39, 876-881'
_refine_ls_abs_structure_Flack -0.017(5)
_refine_ls_extinction_method none
_refine_ls_goodness_of_fit_ref 1.015
_refine_ls_hydrogen_treatment constr
_refine_ls_matrix_type full
_refine_ls_number_parameters 329
_refine_ls_number_reflns 5651
_refine_ls_number_restraints 1
_refine_ls_restrained_S_all 1.014
_refine_ls_R_factor_all 0.0192
_refine_ls_R_factor_gt 0.0164
_refine_ls_shift/su_max 0.002
_refine_ls_shift/su_mean 0.000
_refine_ls_structure_factor_coef Fsqd
_refine_ls_weighting_details 'calc w=1/[\s^2^(Fo^2^)+(0.0274P)^2^]         where P=(Fo^2^+2Fc^2^)/3'
_refine_ls_weighting_scheme calc
_refine_ls_wR_factor_gt 0.0386
_refine_ls_wR_factor_ref 0.0392
_reflns_number_gt 5121
_reflns_number_total 5651
_reflns_threshold_expression I>2\s(I)
_cod_data_source_file ic100851b_si_002_1.cif
_cod_data_source_block f088
_cod_depositor_comments
;
The following automatic conversions were performed:

'_symmetry_cell_setting' value 'Orthorhombic' changed to
'orthorhombic' according to the built-in table from CIF Core
dictionary named 'cif_core.dic' version 2.4.1 from 2010-06-29.

Automatic conversion script
Id: cif_fix_values 1646 2011-03-28 12:23:43Z adriana 
;
_cod_database_code 4316396

loop_
_symmetry_equiv_pos_as_xyz
x,y,z
-x,-y,1/2+z
1/2-x,1/2+y,1/2+z
1/2+x,1/2-y,z

loop_
_atom_site_aniso_label
_atom_site_aniso_U_11
_atom_site_aniso_U_22
_atom_site_aniso_U_33
_atom_site_aniso_U_23
_atom_site_aniso_U_13
_atom_site_aniso_U_12
N4 0.0236(13) 0.0228(11) 0.0240(13) -0.0048(10) -0.0013(11) 0.0012(10)
C14 0.0256(16) 0.0221(13) 0.0307(16) -0.0029(12) -0.0049(13) -0.0003(12)
C15 0.0282(17) 0.0318(15) 0.0319(16) -0.0014(13) -0.0006(14) -0.0027(13)
C16 0.0329(19) 0.0297(16) 0.0399(19) 0.0053(14) -0.0022(15) -0.0010(14)
C17 0.041(2) 0.045(2) 0.044(2) 0.0096(18) 0.0019(17) -0.0019(17)
C18 0.0336(14) 0.0243(11) 0.015(3) -0.0061(14) -0.0040(14) 0.0046(10)
C19 0.0355(19) 0.0338(17) 0.0359(17) -0.0089(12) 0.0049(13) -0.0081(14)
C20 0.104(4) 0.041(2) 0.038(2) -0.0133(18) 0.031(2) -0.023(2)
C21 0.034(2) 0.051(2) 0.0329(18) -0.0035(16) 0.0026(16) 0.0002(16)
C22 0.0258(16) 0.0276(15) 0.0236(15) -0.0053(13) -0.0050(13) -0.0018(13)
C23 0.0277(18) 0.0302(15) 0.0291(17) -0.0018(13) -0.0016(13) 0.0011(13)
C24 0.0279(18) 0.0401(19) 0.0322(18) 0.0001(15) -0.0046(14) 0.0005(13)
C25 0.027(2) 0.055(2) 0.055(2) 0.0094(19) -0.0075(17) -0.0041(17)
C26 0.0258(16) 0.0209(13) 0.0291(16) -0.0030(12) -0.0009(12) 0.0031(11)
C27 0.0268(16) 0.0300(14) 0.031(2) -0.0024(11) -0.0047(11) 0.0030(11)
C28 0.0291(18) 0.0320(16) 0.0358(15) -0.0019(15) -0.0011(13) 0.0042(15)
C29 0.038(2) 0.0280(18) 0.051(2) 0.0047(13) -0.0111(15) 0.0001(13)
Pt1 0.0199(1) 0.0202(1) 0.0182(1) 0.0007(1) 0.0004(1) -0.0007(1)
F1 0.0446(11) 0.0472(10) 0.0229(9) -0.0053(9) 0.0031(7) 0.0078(11)
F2 0.0276(11) 0.0556(13) 0.0447(13) -0.0032(10) 0.0028(9) 0.0145(9)
N1 0.0242(13) 0.0220(12) 0.0226(13) 0.0018(10) -0.0004(10) -0.0037(10)
N2 0.0314(16) 0.0320(15) 0.0288(15) 0.0018(13) 0.0026(13) 0.0035(13)
N3 0.0316(16) 0.0493(18) 0.0278(15) -0.0010(13) -0.0030(12) 0.0067(14)
C1 0.0235(15) 0.0212(13) 0.0261(16) -0.0012(12) 0.0016(12) -0.0045(12)
C2 0.0225(15) 0.0313(15) 0.0250(15) -0.0021(13) -0.0005(12) -0.0046(13)
C3 0.0256(16) 0.0287(15) 0.0352(18) 0.0008(14) 0.0000(13) 0.0009(13)
C4 0.0318(19) 0.0313(15) 0.0320(17) -0.0066(14) 0.0081(13) 0.0019(13)
C5 0.0326(16) 0.0267(13) 0.0215(13) -0.0043(12) 0.0019(11) -0.0029(15)
C6 0.0261(16) 0.0196(12) 0.0252(15) 0.0000(12) 0.0023(13) -0.0038(12)
C7 0.0255(16) 0.0223(13) 0.0211(15) -0.0008(12) 0.0017(12) -0.0065(11)
C8 0.0312(18) 0.0333(16) 0.0236(15) 0.0001(13) 0.0000(13) -0.0035(14)
C9 0.0343(19) 0.0397(17) 0.0268(16) 0.0055(14) -0.0098(14) -0.0060(14)
C10 0.0259(18) 0.0389(19) 0.0322(18) 0.0062(15) -0.0033(13) -0.0019(14)
C11 0.0220(17) 0.0320(17) 0.0303(18) 0.0021(14) -0.0006(14) -0.0027(14)
C12 0.0275(17) 0.0210(13) 0.0207(14) 0.0041(12) -0.0025(13) 0.0006(12)
C13 0.0243(16) 0.0305(16) 0.0257(16) -0.0003(14) 0.0052(14) 0.0008(13)

loop_
_atom_site_label
_atom_site_type_symbol
_atom_site_thermal_displace_type
_atom_site_fract_x
_atom_site_fract_y
_atom_site_fract_z
_atom_site_occupancy
_atom_site_U_iso_or_equiv
_atom_site_calc_flag
_atom_site_refinement_flags
N4 N Uani 0.10303(14) 0.0343(3) 0.81736(14) 1.000 0.0235(7) . .
C14 C Uani 0.14101(16) 0.1883(4) 0.79361(17) 1.000 0.0261(9) . .
C15 C Uani 0.17247(18) 0.1863(4) 0.71825(18) 1.000 0.0306(9) . .
C16 C Uani 0.21073(19) 0.3466(4) 0.70477(19) 1.000 0.0342(10) . .
C17 C Uani 0.2424(2) 0.3518(5) 0.6295(2) 1.000 0.0433(12) . .
C18 C Uani 0.07307(14) 0.0723(3) 0.8906(3) 1.000 0.0243(12) . .
C19 C Uani 0.02840(19) -0.0600(4) 0.92491(19) 1.000 0.0351(10) . .
C20 C Uani 0.0069(3) -0.0156(5) 0.9989(2) 1.000 0.0610(16) . .
C21 C Uani -0.0447(2) -0.1193(5) 1.0365(2) 1.000 0.0393(11) . .
C22 C Uani 0.04800(17) -0.0121(4) 0.76287(18) 1.000 0.0257(9) . .
C23 C Uani -0.00537(17) 0.1177(4) 0.74775(18) 1.000 0.0290(10) . .
C24 C Uani -0.06428(17) 0.0444(5) 0.7024(2) 1.000 0.0334(11) . .
C25 C Uani -0.1108(2) -0.0681(5) 0.7458(2) 1.000 0.0457(12) . .
C26 C Uani 0.15064(16) -0.1140(3) 0.82054(17) 1.000 0.0253(9) . .
C27 C Uani 0.20460(17) -0.1161(4) 0.87945(16) 1.000 0.0293(10) . .
C28 C Uani 0.25093(17) -0.2635(4) 0.86615(18) 1.000 0.0323(9) . .
C29 C Uani 0.30366(19) -0.2864(4) 0.9256(2) 1.000 0.0390(11) . .
Pt1 Pt Uani 0.42629(1) 0.08368(1) 0.89877(1) 1.000 0.0195(1) . .
F1 F Uani 0.33467(10) 0.2516(3) 1.15824(10) 1.000 0.0382(6) . .
F2 F Uani 0.18976(11) 0.3965(3) 0.96689(12) 1.000 0.0426(7) . .
N1 N Uani 0.47463(14) 0.0718(3) 0.99838(14) 1.000 0.0229(7) . .
N2 N Uani 0.54871(16) -0.0635(3) 0.80752(16) 1.000 0.0307(9) . .
N3 N Uani 0.33846(16) 0.0868(4) 0.75766(16) 1.000 0.0362(9) . .
C1 C Uani 0.35345(16) 0.1882(4) 0.96177(17) 1.000 0.0236(8) . .
C2 C Uani 0.29306(15) 0.2625(4) 0.93949(15) 1.000 0.0263(9) . .
C3 C Uani 0.24908(17) 0.3265(4) 0.99010(19) 1.000 0.0298(9) . .
C4 C Uani 0.26159(17) 0.3238(4) 1.06402(19) 1.000 0.0317(10) . .
C5 C Uani 0.32202(15) 0.2528(4) 1.08542(16) 1.000 0.0269(8) . .
C6 C Uani 0.36915(16) 0.1841(4) 1.03728(16) 1.000 0.0236(8) . .
C7 C Uani 0.43583(16) 0.1156(4) 1.05742(17) 1.000 0.0230(8) . .
C8 C Uani 0.46188(18) 0.0954(4) 1.12717(17) 1.000 0.0294(9) . .
C9 C Uani 0.52771(19) 0.0357(4) 1.13708(18) 1.000 0.0336(10) . .
C10 C Uani 0.56638(17) -0.0018(4) 1.0773(2) 1.000 0.0323(11) . .
C11 C Uani 0.53849(17) 0.0165(4) 1.00902(18) 1.000 0.0281(10) . .
C12 C Uani 0.50397(16) -0.0146(3) 0.84096(16) 1.000 0.0231(9) . .
C13 C Uani 0.37103(17) 0.0894(4) 0.80978(17) 1.000 0.0268(9) . .
H14A H Uiso 0.10900 0.28170 0.79620 1.000 0.0310 calc R
H14B H Uiso 0.17770 0.20940 0.82920 1.000 0.0310 calc R
H15A H Uiso 0.13640 0.17280 0.68130 1.000 0.0370 calc R
H15B H Uiso 0.20420 0.09280 0.71400 1.000 0.0370 calc R
H16A H Uiso 0.17890 0.43960 0.71020 1.000 0.0410 calc R
H16B H Uiso 0.24690 0.35890 0.74170 1.000 0.0410 calc R
H17A H Uiso 0.27470 0.26130 0.62430 1.000 0.0520 calc R
H17B H Uiso 0.26620 0.45610 0.62290 1.000 0.0520 calc R
H17C H Uiso 0.20670 0.34140 0.59270 1.000 0.0520 calc R
H18A H Uiso 0.04570 0.17350 0.88610 1.000 0.0290 calc R
H18B H Uiso 0.11090 0.09630 0.92440 1.000 0.0290 calc R
H19A H Uiso -0.01230 -0.07710 0.89430 1.000 0.0420 calc R
H19B H Uiso 0.05400 -0.16440 0.92660 1.000 0.0420 calc R
H20A H Uiso -0.01100 0.09750 0.99710 1.000 0.0730 calc R
H20B H Uiso 0.04810 -0.01320 1.02970 1.000 0.0730 calc R
H21A H Uiso -0.09040 -0.08480 1.02180 1.000 0.0470 calc R
H21B H Uiso -0.03980 -0.10680 1.08910 1.000 0.0470 calc R
H21C H Uiso -0.03780 -0.23430 1.02320 1.000 0.0470 calc R
H22A H Uiso 0.07030 -0.04090 0.71640 1.000 0.0310 calc R
H22B H Uiso 0.02470 -0.11160 0.78080 1.000 0.0310 calc R
H23A H Uiso 0.01550 0.20990 0.72090 1.000 0.0350 calc R
H23B H Uiso -0.02340 0.16060 0.79420 1.000 0.0350 calc R
H24A H Uiso -0.09170 0.13500 0.68200 1.000 0.0400 calc R
H24B H Uiso -0.04490 -0.01800 0.66130 1.000 0.0400 calc R
H25A H Uiso -0.08470 -0.16210 0.76360 1.000 0.0550 calc R
H25B H Uiso -0.14780 -0.10680 0.71460 1.000 0.0550 calc R
H25C H Uiso -0.12980 -0.00790 0.78700 1.000 0.0550 calc R
H26A H Uiso 0.12230 -0.21330 0.82630 1.000 0.0300 calc R
H26B H Uiso 0.17390 -0.12290 0.77310 1.000 0.0300 calc R
H27A H Uiso 0.18300 -0.12490 0.92780 1.000 0.0350 calc R
H27B H Uiso 0.23140 -0.01360 0.87790 1.000 0.0350 calc R
H28A H Uiso 0.22270 -0.36360 0.86280 1.000 0.0390 calc R
H28B H Uiso 0.27450 -0.24910 0.81910 1.000 0.0390 calc R
H29A H Uiso 0.33050 -0.18600 0.93070 1.000 0.0470 calc R
H29B H Uiso 0.33380 -0.37750 0.91280 1.000 0.0470 calc R
H29C H Uiso 0.28070 -0.31060 0.97150 1.000 0.0470 calc R
H2 H Uiso 0.28230 0.26890 0.88930 1.000 0.0320 calc R
H4 H Uiso 0.23040 0.36830 1.09810 1.000 0.0380 calc R
H8 H Uiso 0.43470 0.12230 1.16810 1.000 0.0350 calc R
H9 H Uiso 0.54550 0.02130 1.18460 1.000 0.0400 calc R
H10 H Uiso 0.61170 -0.03990 1.08290 1.000 0.0390 calc R
H11 H Uiso 0.56530 -0.01090 0.96790 1.000 0.0340 calc R

loop_
_atom_type_symbol
_atom_type_description
_atom_type_scat_dispersion_real
_atom_type_scat_dispersion_imag
_atom_type_scat_source
Pt Pt -1.7033 8.3905 'International Tables Vol C Tables 4.2.6.8 and 6.1.1.4'
N N 0.0061 0.0033 'International Tables Vol C Tables 4.2.6.8 and 6.1.1.4'
F F 0.0171 0.0103 'International Tables Vol C Tables 4.2.6.8 and 6.1.1.4'
H H 0.0000 0.0000 'International Tables Vol C Tables 4.2.6.8 and 6.1.1.4'
C C 0.0033 0.0016 'International Tables Vol C Tables 4.2.6.8 and 6.1.1.4'

loop_
_exptl_crystal_face_index_h_
_exptl_crystal_face_index_k
_exptl_crystal_face_index_l
_exptl_crystal_face_perp_dist
-3 -2 -2 0.1320
2 0 -1 0.0694
-3 0 -1 0.0407
3 1 2 0.0699
3 0 1 0.0958
-3 0 1 0.0723
1 0 0 0.0273

loop_
_geom_angle_atom_site_label_1
_geom_angle_atom_site_label_2
_geom_angle_atom_site_label_3
_geom_angle
_geom_angle_site_symmetry_1
_geom_angle_site_symmetry_2
_geom_angle_site_symmetry_3
_geom_angle_publ_flag
N1 Pt1 C13 173.71(12) . . . yes
N1 Pt1 C1 80.63(12) . . . yes
N1 Pt1 C12 95.78(11) . . . yes
C12 Pt1 C13 89.33(13) . . . yes
C1 Pt1 C12 175.92(12) . . . yes
C1 Pt1 C13 94.38(13) . . . yes
C14 N4 C18 106.2(2) . . . yes
C18 N4 C22 111.3(2) . . . yes
C14 N4 C22 111.3(2) . . . yes
C14 N4 C26 111.3(2) . . . yes
C18 N4 C26 111.6(2) . . . yes
C22 N4 C26 105.2(2) . . . yes
Pt1 N1 C7 115.7(2) . . . yes
C7 N1 C11 119.3(3) . . . yes
Pt1 N1 C11 124.9(2) . . . yes
N4 C14 C15 116.9(3) . . . yes
C14 C15 C16 109.8(3) . . . no
C15 C16 C17 111.9(3) . . . no
N4 C18 C19 116.7(3) . . . yes
C18 C19 C20 111.9(3) . . . no
C19 C20 C21 119.0(4) . . . no
N4 C22 C23 116.0(3) . . . yes
C22 C23 C24 110.3(3) . . . no
C23 C24 C25 113.6(3) . . . no
N4 C26 C27 117.6(2) . . . yes
C26 C27 C28 108.1(2) . . . no
C27 C28 C29 112.8(3) . . . no
N4 C14 H14B 108.08 . . . no
C15 C14 H14A 108.13 . . . no
H14A C14 H14B 107.32 . . . no
C15 C14 H14B 108.04 . . . no
N4 C14 H14A 108.02 . . . no
C14 C15 H15A 109.72 . . . no
C16 C15 H15A 109.66 . . . no
C16 C15 H15B 109.69 . . . no
H15A C15 H15B 108.18 . . . no
C14 C15 H15B 109.72 . . . no
C15 C16 H16B 109.21 . . . no
C17 C16 H16A 109.27 . . . no
C15 C16 H16A 109.20 . . . no
H16A C16 H16B 107.92 . . . no
C17 C16 H16B 109.23 . . . no
C16 C17 H17B 109.47 . . . no
C16 C17 H17C 109.56 . . . no
H17A C17 H17C 109.39 . . . no
H17B C17 H17C 109.40 . . . no
H17A C17 H17B 109.50 . . . no
C16 C17 H17A 109.51 . . . no
C19 C18 H18A 108.17 . . . no
N4 C18 H18A 108.07 . . . no
N4 C18 H18B 108.08 . . . no
C19 C18 H18B 108.17 . . . no
H18A C18 H18B 107.24 . . . no
H19A C19 H19B 107.93 . . . no
C18 C19 H19A 109.22 . . . no
C18 C19 H19B 109.20 . . . no
C20 C19 H19B 109.20 . . . no
C20 C19 H19A 109.26 . . . no
C21 C20 H20A 107.65 . . . no
C21 C20 H20B 107.59 . . . no
C19 C20 H20B 107.48 . . . no
C19 C20 H20A 107.53 . . . no
H20A C20 H20B 107.00 . . . no
C20 C21 H21B 109.46 . . . no
C20 C21 H21A 109.42 . . . no
H21A C21 H21B 109.49 . . . no
H21A C21 H21C 109.47 . . . no
H21B C21 H21C 109.49 . . . no
C20 C21 H21C 109.48 . . . no
N4 C22 H22B 108.26 . . . no
C23 C22 H22A 108.28 . . . no
N4 C22 H22A 108.28 . . . no
H22A C22 H22B 107.38 . . . no
C23 C22 H22B 108.31 . . . no
C22 C23 H23B 109.65 . . . no
C24 C23 H23A 109.56 . . . no
H23A C23 H23B 108.13 . . . no
C24 C23 H23B 109.56 . . . no
C22 C23 H23A 109.63 . . . no
C23 C24 H24A 108.89 . . . no
C23 C24 H24B 108.88 . . . no
C25 C24 H24A 108.82 . . . no
C25 C24 H24B 108.82 . . . no
H24A C24 H24B 107.73 . . . no
C24 C25 H25A 109.46 . . . no
C24 C25 H25B 109.45 . . . no
C24 C25 H25C 109.49 . . . no
H25B C25 H25C 109.47 . . . no
H25A C25 H25C 109.52 . . . no
H25A C25 H25B 109.44 . . . no
N4 C26 H26B 107.89 . . . no
C27 C26 H26A 107.94 . . . no
H26A C26 H26B 107.16 . . . no
C27 C26 H26B 107.89 . . . no
N4 C26 H26A 107.90 . . . no
C26 C27 H27A 110.12 . . . no
C28 C27 H27A 110.06 . . . no
C28 C27 H27B 110.09 . . . no
H27A C27 H27B 108.43 . . . no
C26 C27 H27B 110.02 . . . no
C27 C28 H28B 109.02 . . . no
C29 C28 H28A 109.03 . . . no
C27 C28 H28A 108.99 . . . no
H28A C28 H28B 107.83 . . . no
C29 C28 H28B 109.01 . . . no
C28 C29 H29B 109.45 . . . no
C28 C29 H29C 109.41 . . . no
H29A C29 H29C 109.56 . . . no
H29B C29 H29C 109.50 . . . no
H29A C29 H29B 109.40 . . . no
C28 C29 H29A 109.51 . . . no
Pt1 C1 C2 128.0(2) . . . yes
Pt1 C1 C6 113.3(2) . . . yes
C2 C1 C6 118.8(3) . . . no
C1 C2 C3 120.1(3) . . . no
F2 C3 C2 118.9(3) . . . yes
F2 C3 C4 117.8(3) . . . yes
C2 C3 C4 123.3(3) . . . no
C3 C4 C5 116.2(3) . . . no
F1 C5 C4 116.2(3) . . . yes
F1 C5 C6 119.9(3) . . . yes
C4 C5 C6 123.9(3) . . . no
C1 C6 C5 117.7(3) . . . no
C1 C6 C7 116.6(3) . . . no
C5 C6 C7 125.6(3) . . . no
N1 C7 C6 113.2(3) . . . yes
N1 C7 C8 119.6(3) . . . yes
C6 C7 C8 127.2(3) . . . no
C7 C8 C9 120.2(3) . . . no
C8 C9 C10 119.2(3) . . . no
C9 C10 C11 119.1(3) . . . no
N1 C11 C10 122.6(3) . . . yes
Pt1 C12 N2 177.1(2) . . . yes
Pt1 C13 N3 177.6(3) . . . yes
C1 C2 H2 119.99 . . . no
C3 C2 H2 119.92 . . . no
C3 C4 H4 121.95 . . . no
C5 C4 H4 121.89 . . . no
C7 C8 H8 119.84 . . . no
C9 C8 H8 119.94 . . . no
C8 C9 H9 120.37 . . . no
C10 C9 H9 120.48 . . . no
C9 C10 H10 120.40 . . . no
C11 C10 H10 120.50 . . . no
N1 C11 H11 118.69 . . . no
C10 C11 H11 118.72 . . . no

loop_
_geom_bond_atom_site_label_1
_geom_bond_atom_site_label_2
_geom_bond_distance
_geom_bond_site_symmetry_1
_geom_bond_site_symmetry_2
_geom_bond_publ_flag
Pt1 C1 2.032(3) . . yes
Pt1 C12 2.029(3) . . yes
Pt1 C13 1.968(3) . . yes
Pt1 N1 2.070(3) . . yes
F1 C5 1.365(3) . . yes
F2 C3 1.368(4) . . yes
N4 C18 1.505(6) . . yes
N4 C14 1.527(4) . . yes
N4 C22 1.525(4) . . yes
N4 C26 1.532(4) . . yes
N1 C7 1.376(4) . . yes
N1 C11 1.350(4) . . yes
N2 C12 1.146(4) . . yes
N3 C13 1.155(4) . . yes
C14 C15 1.520(5) . . no
C15 C16 1.531(5) . . no
C16 C17 1.521(5) . . no
C18 C19 1.530(5) . . no
C19 C20 1.473(5) . . no
C20 C21 1.493(6) . . no
C22 C23 1.518(5) . . no
C23 C24 1.549(5) . . no
C24 C25 1.524(5) . . no
C26 C27 1.519(4) . . no
C27 C28 1.530(5) . . no
C28 C29 1.520(5) . . no
C14 H14B 0.9904 . . no
C14 H14A 0.9905 . . no
C15 H15A 0.9897 . . no
C15 H15B 0.9895 . . no
C16 H16A 0.9896 . . no
C16 H16B 0.9898 . . no
C17 H17B 0.9797 . . no
C17 H17C 0.9800 . . no
C17 H17A 0.9796 . . no
C18 H18B 0.9901 . . no
C18 H18A 0.9900 . . no
C19 H19A 0.9894 . . no
C19 H19B 0.9909 . . no
C20 H20A 0.9892 . . no
C20 H20B 0.9898 . . no
C21 H21C 0.9802 . . no
C21 H21B 0.9793 . . no
C21 H21A 0.9805 . . no
C22 H22A 0.9904 . . no
C22 H22B 0.9899 . . no
C23 H23A 0.9902 . . no
C23 H23B 0.9905 . . no
C24 H24B 0.9893 . . no
C24 H24A 0.9900 . . no
C25 H25A 0.9802 . . no
C25 H25B 0.9800 . . no
C25 H25C 0.9787 . . no
C26 H26A 0.9900 . . no
C26 H26B 0.9893 . . no
C27 H27B 0.9899 . . no
C27 H27A 0.9897 . . no
C28 H28B 0.9902 . . no
C28 H28A 0.9904 . . no
C29 H29A 0.9799 . . no
C29 H29B 0.9803 . . no
C29 H29C 0.9790 . . no
C1 C2 1.396(4) . . no
C1 C6 1.426(4) . . no
C2 C3 1.375(4) . . no
C3 C4 1.384(5) . . no
C4 C5 1.381(5) . . no
C5 C6 1.401(4) . . no
C6 C7 1.474(4) . . no
C7 C8 1.393(4) . . no
C8 C9 1.396(5) . . no
C9 C10 1.373(5) . . no
C10 C11 1.381(5) . . no
C2 H2 0.9501 . . no
C4 H4 0.9503 . . no
C8 H8 0.9503 . . no
C9 H9 0.9503 . . no
C10 H10 0.9501 . . no
C11 H11 0.9500 . . no

loop_
_geom_contact_atom_site_label_1
_geom_contact_atom_site_label_2
_geom_contact_distance
_geom_contact_site_symmetry_1
_geom_contact_site_symmetry_2
_geom_contact_publ_flag
Pt1 C29 3.899(3) . . no
Pt1 C18 4.032(3) . 4_555 no
Pt1 C23 3.937(3) . 4_555 no
Pt1 H29A 2.9581 . . no
Pt1 H18A 3.0837 . 4_555 no
Pt1 H20A 3.4040 . 4_555 no
Pt1 H23B 3.0091 . 4_555 no
F1 C8 2.867(4) . . no
F1 C26 3.199(4) . 3_555 no
F2 C11 3.157(4) . 4_455 no
F2 C10 3.282(4) . 4_455 no
F1 H16A 2.7353 . 3_545 no
F1 H26B 2.3575 . 3_555 no
F1 H22A 2.7418 . 3_555 no
F1 H8 2.2411 . . no
F2 H28A 2.8174 . 1_565 no
F2 H11 2.6213 . 4_455 no
N1 C1 2.654(4) . . no
N1 C6 2.380(4) . . no
N1 C12 3.040(4) . . no
N2 C8 3.340(4) . 2_654 no
N2 C26 3.320(4) . 4_545 no
N3 C16 3.431(5) . . no
N3 C15 3.443(5) . . no
N1 H21C 2.8050 . 4_545 no
N1 H20A 2.7160 . 4_555 no
N2 H9 2.9470 . 2_654 no
N2 H22B 2.7401 . 4_545 no
N2 H26A 2.3538 . 4_545 no
N2 H14A 2.5978 . 4_555 no
N2 H8 2.6337 . 2_654 no
N3 H16B 2.8761 . . no
N3 H9 2.7938 . 2_654 no
N3 H15B 2.7620 . . no
C1 C7 2.467(4) . . no
C1 C13 2.935(4) . . no
C1 N1 2.654(4) . . no
C3 C29 3.544(5) . 1_565 no
C8 F1 2.867(4) . . no
C8 N2 3.340(4) . 2_655 no
C10 F2 3.282(4) . 4_555 no
C11 F2 3.157(4) . 4_555 no
C12 C11 3.180(4) . . no
C12 C13 2.810(5) . . no
C12 N1 3.040(4) . . no
C13 C2 3.173(4) . . no
C13 C23 3.598(5) . 4_555 no
C13 C1 2.935(4) . . no
C13 C12 2.810(5) . . no
C15 C23 3.585(5) . . no
C15 N3 3.443(5) . . no
C16 N3 3.431(5) . . no
C18 Pt1 4.032(3) . 4_455 no
C19 C27 3.596(5) . . no
C23 Pt1 3.937(3) . 4_455 no
C23 C13 3.598(5) . 4_455 no
C23 C15 3.585(5) . . no
C26 F1 3.199(4) . 3_544 no
C26 N2 3.320(4) . 4_445 no
C27 C19 3.596(5) . . no
C29 Pt1 3.899(3) . . no
C29 C3 3.544(5) . 1_545 no
C2 H29B 3.0872 . 1_565 no
C2 H27B 2.8010 . . no
C2 H14B 3.0774 . . no
C3 H29C 3.0481 . 1_565 no
C5 H17B 3.0599 . 3_545 no
C5 H8 2.8936 . . no
C6 H20A 3.0483 . 4_555 no
C7 H20A 2.7966 . 4_555 no
C11 H21C 2.7631 . 4_545 no
C12 H23B 3.0648 . 4_555 no
C12 H14A 2.9275 . 4_555 no
C12 H9 3.0415 . 2_654 no
C12 H11 2.6321 . . no
C12 H18A 3.0213 . 4_555 no
C13 H2 2.7101 . . no
C13 H23B 2.9270 . 4_555 no
C13 H9 2.9724 . 2_654 no
C14 H27B 2.8801 . . no
C14 H23A 2.8152 . . no
C15 H22A 2.7362 . . no
C15 H26B 2.7204 . . no
C15 H23A 3.0951 . . no
C18 H27A 2.7827 . . no
C18 H23B 2.6978 . . no
C19 H22B 2.6895 . . no
C19 H27A 3.0884 . . no
C19 H26A 2.8780 . . no
C20 H24B 3.0964 . 2_555 no
C22 H25A 2.8843 . . no
C22 H15A 2.7505 . . no
C22 H19A 2.7485 . . no
C23 H18A 2.7777 . . no
C23 H15A 3.0795 . . no
C23 H14A 2.7669 . . no
C23 H21B 3.0566 . 2_554 no
C24 H21B 2.9685 . 2_554 no
C25 H22B 2.7660 . . no
C25 H28B 3.0244 . 4_445 no
C26 H19B 2.7576 . . no
C26 H15B 2.7959 . . no
C27 H18B 2.6637 . . no
C27 H14B 2.8646 . . no
C29 H21A 2.9316 . 4_545 no
H2 C13 2.7101 . . no
H2 H27B 2.5242 . . no
H2 H14B 2.3872 . . no
H8 C5 2.8936 . . no
H8 N2 2.6337 . 2_655 no
H8 F1 2.2411 . . no
H9 N3 2.7938 . 2_655 no
H9 C12 3.0415 . 2_655 no
H9 C13 2.9724 . 2_655 no
H9 N2 2.9470 . 2_655 no
H11 C12 2.6321 . . no
H11 F2 2.6213 . 4_555 no
H14A N2 2.5978 . 4_455 no
H14A H16A 2.4629 . . no
H14A C12 2.9275 . 4_455 no
H14A C23 2.7669 . . no
H14A H18A 2.2530 . . no
H14A H23A 2.3778 . . no
H14B H2 2.3872 . . no
H14B C27 2.8646 . . no
H14B C2 3.0774 . . no
H14B H27B 2.2890 . . no
H14B H16B 2.4381 . . no
H14B H18B 2.3786 . . no
H15A H22A 2.2708 . . no
H15A C22 2.7505 . . no
H15A C23 3.0795 . . no
H15A H17C 2.5446 . . no
H15A H23A 2.5067 . . no
H15B C26 2.7959 . . no
H15B N3 2.7620 . . no
H15B H17A 2.5593 . . no
H15B H26B 2.1553 . . no
H16A F1 2.7353 . 3_554 no
H16A H14A 2.4629 . . no
H16B N3 2.8761 . . no
H16B H14B 2.4381 . . no
H17A H15B 2.5593 . . no
H17B C5 3.0599 . 3_554 no
H17C H29C 2.5670 . 3_554 no
H17C H15A 2.5446 . . no
H18A H14A 2.2530 . . no
H18A C23 2.7777 . . no
H18A H23B 2.1742 . . no
H18A Pt1 3.0837 . 4_455 no
H18A H20A 2.4110 . . no
H18A C12 3.0213 . 4_455 no
H18B H27A 2.2980 . . no
H18B H20B 2.4680 . . no
H18B C27 2.6637 . . no
H18B H14B 2.3786 . . no
H19A C22 2.7485 . . no
H19A H22B 2.2322 . . no
H19B H21C 2.5994 . . no
H19B C26 2.7576 . . no
H19B H26A 2.3197 . . no
H19B H27A 2.5589 . . no
H20A Pt1 3.4040 . 4_455 no
H20A H18A 2.4110 . . no
H20A C7 2.7966 . 4_455 no
H20A N1 2.7160 . 4_455 no
H20A C6 3.0483 . 4_455 no
H20B H18B 2.4680 . . no
H20B H24B 2.4389 . 2_555 no
H21A H29B 2.5205 . 4_445 no
H21A C29 2.9316 . 4_445 no
H21B C23 3.0566 . 2_555 no
H21B C24 2.9685 . 2_555 no
H21B H24B 2.3636 . 2_555 no
H21C H19B 2.5994 . . no
H21C C11 2.7631 . 4_445 no
H21C N1 2.8050 . 4_445 no
H22A C15 2.7362 . . no
H22A H15A 2.2708 . . no
H22A H24B 2.4908 . . no
H22A H26B 2.3866 . . no
H22A F1 2.7418 . 3_544 no
H22B N2 2.7401 . 4_445 no
H22B H26A 2.2541 . . no
H22B H25A 2.2146 . . no
H22B C19 2.6895 . . no
H22B C25 2.7660 . . no
H22B H19A 2.2322 . . no
H23A C15 3.0951 . . no
H23A C14 2.8152 . . no
H23A H14A 2.3778 . . no
H23A H15A 2.5067 . . no
H23B C18 2.6978 . . no
H23B H18A 2.1742 . . no
H23B H25C 2.5090 . . no
H23B Pt1 3.0091 . 4_455 no
H23B C12 3.0648 . 4_455 no
H23B C13 2.9270 . 4_455 no
H24B H22A 2.4908 . . no
H24B C20 3.0964 . 2_554 no
H24B H20B 2.4389 . 2_554 no
H24B H21B 2.3636 . 2_554 no
H25A C22 2.8843 . . no
H25A H22B 2.2146 . . no
H25C H23B 2.5090 . . no
H26A H22B 2.2541 . . no
H26A C19 2.8780 . . no
H26A H19B 2.3197 . . no
H26A H28A 2.4212 . . no
H26A N2 2.3538 . 4_445 no
H26B H15B 2.1553 . . no
H26B C15 2.7204 . . no
H26B F1 2.3575 . 3_544 no
H26B H22A 2.3866 . . no
H26B H28B 2.3873 . . no
H27A H29C 2.5777 . . no
H27A C18 2.7827 . . no
H27A C19 3.0884 . . no
H27A H18B 2.2980 . . no
H27A H19B 2.5589 . . no
H27B C2 2.8010 . . no
H27B C14 2.8801 . . no
H27B H2 2.5242 . . no
H27B H14B 2.2890 . . no
H27B H29A 2.5946 . . no
H28A F2 2.8174 . 1_545 no
H28A H26A 2.4212 . . no
H28B H26B 2.3873 . . no
H28B C25 3.0244 . 4_545 no
H29A Pt1 2.9581 . . no
H29A H27B 2.5946 . . no
H29B C2 3.0872 . 1_545 no
H29B H21A 2.5205 . 4_545 no
H29C C3 3.0481 . 1_545 no
H29C H27A 2.5777 . . no
H29C H17C 2.5670 . 3_545 no

loop_
_geom_hbond_atom_site_label_D
_geom_hbond_atom_site_label_H
_geom_hbond_atom_site_label_A
_geom_hbond_distance_DH
_geom_hbond_distance_HA
_geom_hbond_distance_DA
_geom_hbond_angle_DHA
_geom_hbond_site_symmetry_A
_geom_hbond_publ_flag
C8 H8 F1 0.9500 2.2400 2.867(4) 123.00 . yes
C14 H14A N2 0.9900 2.6000 3.572(4) 168.00 4_455 yes
C26 H26A N2 0.9900 2.3500 3.320(4) 165.00 4_445 yes
C26 H26B F1 0.9900 2.3600 3.199(4) 142.00 3_544 yes

loop_
_geom_torsion_atom_site_label_1
_geom_torsion_atom_site_label_2
_geom_torsion_atom_site_label_3
_geom_torsion_atom_site_label_4
_geom_torsion
_geom_torsion_site_symmetry_1
_geom_torsion_site_symmetry_2
_geom_torsion_site_symmetry_3
_geom_torsion_site_symmetry_4
_geom_torsion_publ_flag
N1 Pt1 C1 C6 -5.7(2) . . . . no
C13 Pt1 C1 C2 -10.7(3) . . . . no
C1 Pt1 N1 C7 7.6(2) . . . . no
C1 Pt1 N1 C11 -176.4(3) . . . . no
C12 Pt1 N1 C7 -174.4(2) . . . . no
C12 Pt1 N1 C11 1.7(3) . . . . no
N1 Pt1 C1 C2 173.1(3) . . . . no
C13 Pt1 C1 C6 170.4(2) . . . . no
C18 N4 C14 C15 -176.1(3) . . . . no
C22 N4 C14 C15 -54.8(3) . . . . no
C18 N4 C26 C27 -49.5(3) . . . . no
C22 N4 C26 C27 -170.3(3) . . . . no
C22 N4 C18 C19 55.2(4) . . . . no
C26 N4 C18 C19 -62.1(4) . . . . no
C14 N4 C22 C23 -57.6(3) . . . . no
C18 N4 C22 C23 60.7(3) . . . . no
C26 N4 C22 C23 -178.3(3) . . . . no
C26 N4 C14 C15 62.3(3) . . . . no
C14 N4 C18 C19 176.5(3) . . . . no
C14 N4 C26 C27 69.0(3) . . . . no
C11 N1 C7 C6 176.1(3) . . . . no
C11 N1 C7 C8 -2.8(4) . . . . no
Pt1 N1 C7 C8 173.5(2) . . . . no
Pt1 N1 C11 C10 -174.4(2) . . . . no
Pt1 N1 C7 C6 -7.6(3) . . . . no
C7 N1 C11 C10 1.5(5) . . . . no
N4 C14 C15 C16 -177.7(3) . . . . no
C14 C15 C16 C17 -179.2(3) . . . . no
N4 C18 C19 C20 175.0(3) . . . . no
C18 C19 C20 C21 171.5(4) . . . . no
N4 C22 C23 C24 -170.2(3) . . . . no
C22 C23 C24 C25 73.8(4) . . . . no
N4 C26 C27 C28 -173.1(3) . . . . no
C26 C27 C28 C29 -175.2(3) . . . . no
Pt1 C1 C6 C5 -179.9(2) . . . . no
Pt1 C1 C2 C3 179.6(2) . . . . no
C6 C1 C2 C3 -1.6(5) . . . . no
C2 C1 C6 C7 -175.5(3) . . . . no
Pt1 C1 C6 C7 3.5(4) . . . . no
C2 C1 C6 C5 1.2(5) . . . . no
C1 C2 C3 F2 -179.0(3) . . . . no
C1 C2 C3 C4 0.9(5) . . . . no
C2 C3 C4 C5 0.3(5) . . . . no
F2 C3 C4 C5 -179.8(3) . . . . no
C3 C4 C5 C6 -0.8(5) . . . . no
C3 C4 C5 F1 179.4(3) . . . . no
F1 C5 C6 C7 -3.8(5) . . . . no
C4 C5 C6 C1 0.0(5) . . . . no
F1 C5 C6 C1 179.9(3) . . . . no
C4 C5 C6 C7 176.4(3) . . . . no
C1 C6 C7 C8 -178.5(3) . . . . no
C1 C6 C7 N1 2.7(4) . . . . no
C5 C6 C7 C8 5.1(5) . . . . no
C5 C6 C7 N1 -173.7(3) . . . . no
C6 C7 C8 C9 -176.8(3) . . . . no
N1 C7 C8 C9 1.9(5) . . . . no
C7 C8 C9 C10 0.4(5) . . . . no
C8 C9 C10 C11 -1.7(5) . . . . no
C9 C10 C11 N1 0.8(5) . . . . no
